data_1533142
loop_
_publ_author_name
'Emirdag-Eanes, M.'
'Pennington, W.T.'
'Kolis, J.W.'

_publ_section_title
;
 Synthesis, structural characterization and magnetic properties of Na RE9
 (Ge O4)6 O2 (RE = Nd, Pr)
;
_journal_name_full 'Journal of Alloys Compd.'
_journal_page_first 76
_journal_page_last 80
_journal_volume 366
_journal_year 2004
_chemical_formula_sum 'Ge6 Na Nd9 O26'
_chemical_name_systematic 'Na Nd9 (Ge O4)6 O2'
_space_group_IT_number 176
_symmetry_space_group_name_Hall '-P 6c'
_symmetry_space_group_name_H-M 'P 63/m'
_cell_angle_alpha 90
_cell_angle_beta 90
_cell_angle_gamma 120
_cell_formula_units_Z 1
_cell_length_a 9.782
_cell_length_b 9.782
_cell_length_c 7.083
_cell_volume 586.953
_citation_journal_id_ASTM JALCEU
_cod_data_source_file Emirdag-Eanes_JALCEU_2004_1387.cif
_cod_data_source_block Ge6Na1Nd9O26
_cod_original_cell_volume 586.9528
_cod_original_formula_sum 'Ge6 Na1 Nd9 O26'
_cod_database_code 1533142

loop_
_symmetry_equiv_pos_as_xyz
x,y,z
x-y,x,z+1/2
-y,x-y,z
-x,-y,z+1/2
-x+y,-x,z
y,-x+y,z+1/2
-x,-y,-z
-x+y,-x,-z-1/2
y,-x+y,-z
x,y,-z-1/2
x-y,x,-z
-y,x-y,-z-1/2

loop_
_atom_site_label
_atom_site_type_symbol
_atom_site_fract_x
_atom_site_fract_y
_atom_site_fract_z
_atom_site_occupancy
_atom_site_U_iso_or_equiv
O1 O-2 0.3963 0.8742 0.25 1 0.0
O2 O-2 0.6897 0.1766 0.25 1 0.0
Nd2 Nd+3 0.3333 0.6667 -0.0004 0.75 0.0
Na1 Na+1 0.3333 0.6667 -0.0004 0.25 0.0
Nd1 Nd+3 0.98955 0.2355 0.25 1 0.0
Ge1 Ge+4 0.6 0.9741 0.25 1 0.0
O4 O-2 0 0 0.25 1 0.0
O3 O-2 0.66 0.9066 0.0589 1 0.0
